data_7115352
loop_
_publ_author_name
'Shinaj K. Rajagopal'
'Abbey M. Philip'
'Kalaivanan Nagarajan'
'Mahesh Hariharan'

_publ_section_title
;
 Progressive acylation of pyrene engineers solid state packing and colour
 via C-H...H-C, C-H...O and pi-pi interactions
;
_journal_name_full Chem.Commun.
_journal_page_first 8644
_journal_paper_doi 10.1039/C4cc01897D
_journal_volume 50
_journal_year 2014
_chemical_formula_moiety 'C20 H14 O2'
_chemical_formula_sum 'C20 H14 O2'
_chemical_formula_weight 286.31
_chemical_name_systematic
;
 ?
;
_space_group_IT_number 14
_symmetry_cell_setting monoclinic
_symmetry_space_group_name_Hall '-P 2yn'
_symmetry_space_group_name_H-M 'P 1 21/n 1'
_atom_sites_solution_hydrogens geom
_atom_sites_solution_primary direct
_atom_sites_solution_secondary difmap
_audit_creation_method SHELXL-97
_cell_angle_alpha 90.000(5)
_cell_angle_beta 98.880(5)
_cell_angle_gamma 90.000(5)
_cell_formula_units_Z 2
_cell_length_a 9.243(5)
_cell_length_b 7.463(5)
_cell_length_c 10.095(5)
_cell_measurement_reflns_used 2765
_cell_measurement_temperature 296(2)
_cell_measurement_theta_max 28.30
_cell_measurement_theta_min 2.73
_cell_volume 688.0(7)
_computing_cell_refinement 'Bruker SAINT'
_computing_data_collection 'Bruker APEX2'
_computing_data_reduction 'Bruker SAINT'
_computing_molecular_graphics 'Bruker SHELXTL'
_computing_publication_material 'Bruker SHELXTL'
_computing_structure_refinement 'SHELXL-97 (Sheldrick, 2008)'
_computing_structure_solution 'SHELXS-97 (Sheldrick, 2008)'
_diffrn_ambient_temperature 296(2)
_diffrn_measured_fraction_theta_full 0.993
_diffrn_measured_fraction_theta_max 0.993
_diffrn_measurement_device_type 'Bruker APEX-II CCD'
_diffrn_measurement_method '\f and \w scans'
_diffrn_radiation_monochromator graphite
_diffrn_radiation_source 'fine-focus sealed tube'
_diffrn_radiation_type MoK\a
_diffrn_radiation_wavelength 0.71069
_diffrn_reflns_av_R_equivalents 0.0260
_diffrn_reflns_av_sigmaI/netI 0.0256
_diffrn_reflns_limit_h_max 10
_diffrn_reflns_limit_h_min -10
_diffrn_reflns_limit_k_max 8
_diffrn_reflns_limit_k_min -8
_diffrn_reflns_limit_l_max 11
_diffrn_reflns_limit_l_min -12
_diffrn_reflns_number 4832
_diffrn_reflns_theta_full 25.00
_diffrn_reflns_theta_max 25.00
_diffrn_reflns_theta_min 2.78
_exptl_absorpt_coefficient_mu 0.088
_exptl_absorpt_correction_T_max 0.9869
_exptl_absorpt_correction_T_min 0.9783
_exptl_absorpt_correction_type multi-scan
_exptl_absorpt_process_details SADABS
_exptl_crystal_colour yellow
_exptl_crystal_density_diffrn 1.382
_exptl_crystal_density_method 'not measured'
_exptl_crystal_description rectangular
_exptl_crystal_F_000 300
_exptl_crystal_size_max 0.25
_exptl_crystal_size_mid 0.20
_exptl_crystal_size_min 0.15
_refine_diff_density_max 0.181
_refine_diff_density_min -0.188
_refine_diff_density_rms 0.042
_refine_ls_extinction_method none
_refine_ls_goodness_of_fit_ref 1.069
_refine_ls_hydrogen_treatment refall
_refine_ls_matrix_type full
_refine_ls_number_parameters 128
_refine_ls_number_reflns 1200
_refine_ls_number_restraints 0
_refine_ls_restrained_S_all 1.069
_refine_ls_R_factor_all 0.0562
_refine_ls_R_factor_gt 0.0416
_refine_ls_shift/su_max 0.014
_refine_ls_shift/su_mean 0.001
_refine_ls_structure_factor_coef Fsqd
_refine_ls_weighting_details 'calc w=1/[\s^2^(Fo^2^)+(0.0726P)^2^+0.0885P] where P=(Fo^2^+2Fc^2^)/3'
_refine_ls_weighting_scheme calc
_refine_ls_wR_factor_gt 0.1148
_refine_ls_wR_factor_ref 0.1229
_reflns_number_gt 941
_reflns_number_total 1200
_reflns_threshold_expression >2\s(I)
_cod_data_source_file c4cc01897d2.cif
_cod_data_source_block 0083_311212_mh_pyr_dimiso_0m
_cod_original_sg_symbol_H-M P12(1)/n1
_cod_database_code 7115352

loop_
_symmetry_equiv_pos_as_xyz
'x, y, z'
'-x+1/2, y+1/2, -z+1/2'
'-x, -y, -z'
'x-1/2, -y-1/2, z-1/2'

loop_
_atom_site_label
_atom_site_type_symbol
_atom_site_fract_x
_atom_site_fract_y
_atom_site_fract_z
_atom_site_U_iso_or_equiv
_atom_site_adp_type
_atom_site_occupancy
_atom_site_symmetry_multiplicity
_atom_site_calc_flag
O1 O 0.13829(15) 0.1601(2) 0.07369(13) 0.0555(5) Uani 1 1 d
C2 C 0.07919(17) 0.03437(19) 0.33931(16) 0.0317(4) Uani 1 1 d
C3 C 0.06712(17) 0.02733(19) 0.47899(15) 0.0304(4) Uani 1 1 d
C8 C 0.21508(18) 0.0851(2) 0.30205(17) 0.0343(4) Uani 1 1 d
C4 C 0.18835(18) 0.0759(2) 0.57630(17) 0.0342(4) Uani 1 1 d
C7 C 0.33273(19) 0.1270(2) 0.40093(18) 0.0387(5) Uani 1 1 d
C1 C -0.04561(19) -0.0190(2) 0.24450(17) 0.0370(5) Uani 1 1 d
C6 C 0.32000(19) 0.1259(2) 0.53490(19) 0.0393(5) Uani 1 1 d
C5 C 0.1714(2) 0.0719(2) 0.71474(18) 0.0395(5) Uani 1 1 d
C9 C 0.2351(2) 0.1022(2) 0.15801(18) 0.0392(5) Uani 1 1 d
C10 C 0.3793(3) 0.0472(3) 0.1190(3) 0.0507(6) Uani 1 1 d
H6 H 0.404(2) 0.160(3) 0.6041(19) 0.051(5) Uiso 1 1 d
H1 H -0.039(2) -0.022(2) 0.1468(19) 0.043(5) Uiso 1 1 d
H5 H 0.251(2) 0.113(3) 0.780(2) 0.051(5) Uiso 1 1 d
H7 H 0.424(2) 0.163(2) 0.3762(16) 0.041(5) Uiso 1 1 d
H10C H 0.412(3) -0.064(5) 0.146(3) 0.104(10) Uiso 1 1 d
H10B H 0.453(3) 0.122(5) 0.151(3) 0.114(11) Uiso 1 1 d
H10A H 0.369(4) 0.047(5) 0.025(3) 0.127(12) Uiso 1 1 d

loop_
_atom_site_aniso_label
_atom_site_aniso_U_11
_atom_site_aniso_U_22
_atom_site_aniso_U_33
_atom_site_aniso_U_23
_atom_site_aniso_U_13
_atom_site_aniso_U_12
O1 0.0511(9) 0.0717(9) 0.0442(8) 0.0116(6) 0.0094(7) 0.0059(7)
C2 0.0314(9) 0.0283(8) 0.0359(9) -0.0006(6) 0.0066(7) 0.0034(6)
C3 0.0280(9) 0.0280(8) 0.0352(9) -0.0016(6) 0.0051(7) 0.0022(6)
C8 0.0319(9) 0.0314(8) 0.0409(10) 0.0001(7) 0.0095(8) 0.0035(7)
C4 0.0305(9) 0.0336(8) 0.0376(10) -0.0017(7) 0.0025(7) 0.0002(7)
C7 0.0293(9) 0.0413(9) 0.0474(11) 0.0023(8) 0.0116(8) -0.0007(7)
C1 0.0379(10) 0.0395(9) 0.0334(10) -0.0010(7) 0.0047(8) 0.0017(7)
C6 0.0290(9) 0.0433(9) 0.0444(11) -0.0015(7) 0.0017(8) -0.0033(7)
C5 0.0335(10) 0.0467(10) 0.0367(10) -0.0036(7) -0.0002(8) -0.0027(8)
C9 0.0410(10) 0.0346(8) 0.0440(11) 0.0000(7) 0.0125(9) -0.0017(8)
C10 0.0461(13) 0.0515(12) 0.0593(14) -0.0045(10) 0.0237(11) -0.0010(10)

loop_
_atom_type_symbol
_atom_type_description
_atom_type_scat_dispersion_real
_atom_type_scat_dispersion_imag
_atom_type_scat_source
C C 0.0033 0.0016 'International Tables Vol C Tables 4.2.6.8 and 6.1.1.4'
H H 0.0000 0.0000 'International Tables Vol C Tables 4.2.6.8 and 6.1.1.4'
O O 0.0106 0.0060 'International Tables Vol C Tables 4.2.6.8 and 6.1.1.4'

loop_
_geom_angle_atom_site_label_1
_geom_angle_atom_site_label_2
_geom_angle_atom_site_label_3
_geom_angle
_geom_angle_site_symmetry_1
_geom_angle_site_symmetry_3
C8 C2 C3 118.55(15) . .
C8 C2 C1 123.41(15) . .
C3 C2 C1 117.97(14) . .
C4 C3 C3 119.73(18) . 3_556
C4 C3 C2 119.94(14) . .
C3 C3 C2 120.33(18) 3_556 .
C7 C8 C2 119.70(15) . .
C7 C8 C9 118.43(15) . .
C2 C8 C9 121.82(16) . .
C6 C4 C3 119.51(16) . .
C6 C4 C5 122.00(17) . .
C3 C4 C5 118.50(15) . .
C6 C7 C8 121.81(15) . .
C6 C7 H7 118.2(10) . .
C8 C7 H7 119.9(10) . .
C5 C1 C2 121.22(16) 3_556 .
C5 C1 H1 118.5(11) 3_556 .
C2 C1 H1 120.2(11) . .
C7 C6 C4 120.43(17) . .
C7 C6 H6 121.0(11) . .
C4 C6 H6 118.6(11) . .
C1 C5 C4 122.22(18) 3_556 .
C1 C5 H5 119.2(11) 3_556 .
C4 C5 H5 118.5(11) . .
O1 C9 C8 121.46(15) . .
O1 C9 C10 119.99(17) . .
C8 C9 C10 118.54(18) . .
C9 C10 H10C 115.9(17) . .
C9 C10 H10B 113(2) . .
H10C C10 H10B 104(3) . .
C9 C10 H10A 108(2) . .
H10C C10 H10A 107(2) . .
H10B C10 H10A 109(3) . .

loop_
_geom_bond_atom_site_label_1
_geom_bond_atom_site_label_2
_geom_bond_distance
_geom_bond_site_symmetry_2
O1 C9 1.215(2) .
C2 C8 1.417(2) .
C2 C3 1.433(2) .
C2 C1 1.437(3) .
C3 C4 1.418(2) .
C3 C3 1.431(3) 3_556
C8 C7 1.393(3) .
C8 C9 1.499(2) .
C4 C6 1.397(2) .
C4 C5 1.431(2) .
C7 C6 1.376(3) .
C7 H7 0.953(18) .
C1 C5 1.351(3) 3_556
C1 H1 0.996(18) .
C6 H6 0.99(2) .
C5 C1 1.351(3) 3_556
C5 H5 0.96(2) .
C9 C10 1.504(3) .
C10 H10C 0.91(4) .
C10 H10B 0.90(3) .
C10 H10A 0.94(3) .

loop_
_geom_torsion_atom_site_label_1
_geom_torsion_atom_site_label_2
_geom_torsion_atom_site_label_3
_geom_torsion_atom_site_label_4
_geom_torsion
_geom_torsion_site_symmetry_1
_geom_torsion_site_symmetry_4
C8 C2 C3 C4 1.9(2) . .
C1 C2 C3 C4 178.94(14) . .
C8 C2 C3 C3 -178.52(16) . 3_556
C1 C2 C3 C3 -1.5(2) . 3_556
C3 C2 C8 C7 -0.2(2) . .
C1 C2 C8 C7 -177.03(14) . .
C3 C2 C8 C9 -177.72(14) . .
C1 C2 C8 C9 5.4(2) . .
C3 C3 C4 C6 178.79(17) 3_556 .
C2 C3 C4 C6 -1.6(2) . .
C3 C3 C4 C5 -1.2(2) 3_556 .
C2 C3 C4 C5 178.36(14) . .
C2 C8 C7 C6 -1.9(2) . .
C9 C8 C7 C6 175.70(15) . .
C8 C2 C1 C5 177.78(15) . 3_556
C3 C2 C1 C5 0.9(2) . 3_556
C8 C7 C6 C4 2.3(2) . .
C3 C4 C6 C7 -0.4(2) . .
C5 C4 C6 C7 179.57(15) . .
C6 C4 C5 C1 -178.15(16) . 3_556
C3 C4 C5 C1 1.9(2) . 3_556
C7 C8 C9 O1 -140.93(18) . .
C2 C8 C9 O1 36.7(2) . .
C7 C8 C9 C10 38.6(2) . .
C2 C8 C9 C10 -143.79(17) . .
